data_7003234
loop_
_publ_author_name
'Dyer, Hellen E.'
'Huijser, Saskia'
'Schwarz, Andrew D.'
'Wang, Chao'
'Duchateau, Robbert'
'Mountford, Philip'

_publ_section_title
;
 Zwitterionic bis(phenolate)amine lanthanide complexes for the
 ring-opening polymerisation of cyclic esters
;
_journal_issue 1
_journal_name_full 'Dalton Transactions'
_journal_page_first 32
_journal_paper_doi 10.1039/b714583g
_journal_year 2008
_chemical_absolute_configuration ad
_chemical_formula_moiety 'C40 H72 N3 O2 Si2 Sm1'
_chemical_formula_sum 'C40 H72 N3 O2 Si2 Sm'
_chemical_formula_weight 833.60
_chemical_name_systematic
;
Sm(O2NNMe2){N(SiMe3)2}
;
_space_group_IT_number 7
_symmetry_cell_setting monoclinic
_symmetry_space_group_name_Hall 'P -2yac'
_symmetry_space_group_name_H-M 'P 1 n 1'
_atom_sites_solution_hydrogens geom
_atom_sites_solution_primary direct
_atom_sites_solution_secondary difmap
_cell_angle_alpha 90
_cell_angle_beta 101.3744(5)
_cell_angle_gamma 90
_cell_formula_units_Z 2
_cell_length_a 9.11170(10)
_cell_length_b 11.11890(10)
_cell_length_c 22.3721(2)
_cell_measurement_reflns_used 5217
_cell_measurement_temperature 150
_cell_measurement_theta_max 27
_cell_measurement_theta_min 5
_cell_volume 2222.05(4)
_computing_cell_refinement 'DENZO/SCALEPACK (Otwinowski & Minor, 1997)'
_computing_data_collection 'COLLECT (Nonius, 1997-2001).'
_computing_data_reduction 'DENZO/SCALEPACK (Otwinowski & Minor, 1997)'
_computing_molecular_graphics 'CAMERON (Watkin et al., 1996)'
_computing_publication_material 'CRYSTALS (Betteridge et al., 2003)'
_computing_structure_refinement 'CRYSTALS (Betteridge et al., 2003)'
_computing_structure_solution 'SIR92 (Altomare et al., 1994)'
_diffrn_ambient_temperature 150
_diffrn_measured_fraction_theta_full 0.992
_diffrn_measured_fraction_theta_max 0.991
_diffrn_measurement_device_type 'Nonius KappaCCD'
_diffrn_measurement_method \w
_diffrn_radiation_monochromator graphite
_diffrn_radiation_type 'Mo K\a'
_diffrn_radiation_wavelength 0.71073
_diffrn_reflns_av_R_equivalents 0.020
_diffrn_reflns_limit_h_max 11
_diffrn_reflns_limit_h_min -11
_diffrn_reflns_limit_k_max 14
_diffrn_reflns_limit_k_min -13
_diffrn_reflns_limit_l_max 28
_diffrn_reflns_limit_l_min -29
_diffrn_reflns_number 9790
_diffrn_reflns_theta_full 26.935
_diffrn_reflns_theta_max 27.485
_diffrn_reflns_theta_min 5.098
_diffrn_standards_number 0
_exptl_absorpt_coefficient_mu 1.408
_exptl_absorpt_correction_T_max 0.97
_exptl_absorpt_correction_T_min 0.97
_exptl_absorpt_correction_type multi-scan
_exptl_absorpt_process_details 'DENZO/SCALEPACK (Otwinowski & Minor, 1997)'
_exptl_crystal_colour white
_exptl_crystal_density_diffrn 1.246
_exptl_crystal_description plate
_exptl_crystal_F_000 878
_exptl_crystal_size_max 0.04
_exptl_crystal_size_mid 0.02
_exptl_crystal_size_min 0.02
_refine_diff_density_max 0.67
_refine_diff_density_min -0.84
_refine_ls_abs_structure_details 'Flack (1983), 4464 Friedel-pairs'
_refine_ls_abs_structure_Flack 0.465(9)
_refine_ls_extinction_method None
_refine_ls_goodness_of_fit_ref 0.9528
_refine_ls_hydrogen_treatment constr
_refine_ls_matrix_type full
_refine_ls_number_parameters 461
_refine_ls_number_reflns 8354
_refine_ls_number_restraints 32
_refine_ls_R_factor_all 0.0364
_refine_ls_R_factor_gt 0.0281
_refine_ls_shift/su_max 0.007
_refine_ls_structure_factor_coef F
_refine_ls_weighting_details
;
Method, part 1, Chebychev polynomial, (Watkin, 1994, Prince, 1982)
[weight] = 1.0/[A~0~*T~0~(x)+A~1~*T~1~(x) ... +A~n-1~]*T~n-1~(x)]
where A~i~ are the Chebychev coefficients listed below and x= Fcalc/Fmax
Method = Robust Weighting (Prince, 1982)
W = [weight] * [1-(deltaF/6*sigmaF)^2^]^2^
A~i~ are:
0.403 0.611E-01 0.146
;
_refine_ls_weighting_scheme calc
_refine_ls_wR_factor_all 0.0413
_refine_ls_wR_factor_gt 0.0321
_refine_ls_wR_factor_ref 0.0321
_reflns_limit_h_max 11
_reflns_limit_h_min -11
_reflns_limit_k_max 14
_reflns_limit_k_min 0
_reflns_limit_l_max 28
_reflns_limit_l_min -28
_reflns_number_gt 8354
_reflns_number_total 9530
_reflns_threshold_expression I>3.0\s(I)
_oxford_diffrn_Wilson_B_factor 1.78
_oxford_diffrn_Wilson_scale 20.72
_cod_data_source_file b714583g.txt
_cod_data_source_block 4NMe2
_cod_depositor_comments
;
The following automatic conversions were performed:
'_symmetry_cell_setting' value 'Monoclinic' changed to 'monoclinic'
according to '/home/saulius/struct/CIF-dictionaries/cif_core.dic'
dictionary named 'cif_core.dic' version 2.4.1 from 2010-06-29.

Automatic conversion script
Id: cif_fix_enum 1527 2010-12-29 10:47:43Z saulius 
;
_cod_original_sg_symbol_H-M 'P 1 n 1 '
_cod_original_formula_sum 'C40 H72 N3 O2 Si2 Sm1'
_cod_database_code 7003234

loop_
_symmetry_equiv_pos_as_xyz
x,y,z
x+1/2,-y,z+1/2

loop_
_atom_site_label
_atom_site_type_symbol
_atom_site_fract_x
_atom_site_fract_y
_atom_site_fract_z
_atom_site_U_iso_or_equiv
_atom_site_occupancy
_atom_site_adp_type
_atom_site_refinement_flags_posn
_atom_site_refinement_flags_adp
_atom_site_refinement_flags_occupancy
_atom_site_disorder_assembly
_atom_site_disorder_group
_atom_site_attached_hydrogens
Sm1 Sm 0.66693(10) 0.427130(13) 0.34601(4) 0.0214 1.0000 Uani . . . . . .
N1 N 0.5175(4) 0.5824(3) 0.40141(16) 0.0390 1.0000 Uani D U . . . .
N2 N 0.7326(3) 0.6525(3) 0.31967(14) 0.0192 1.0000 Uani . U . . . .
N3 N 0.6786(7) 0.2195(2) 0.3429(3) 0.0254 1.0000 Uani . . . . . .
O1 O 0.5527(3) 0.4547(2) 0.25139(14) 0.0323 1.0000 Uani . . . . . .
O2 O 0.8850(3) 0.4609(2) 0.40292(13) 0.0286 1.0000 Uani . . . . . .
Si1 Si 0.57617(19) 0.13859(11) 0.38393(7) 0.0287 1.0000 Uani . . . . . .
Si2 Si 0.79151(18) 0.16872(11) 0.29617(8) 0.0283 1.0000 Uani . . . . . .
C1 C 0.5083(10) 0.7005(7) 0.3648(4) 0.0241 0.5000 Uani . U . . . .
C2 C 0.6602(8) 0.7375(3) 0.3540(2) 0.0224 1.0000 Uani . U . . . .
C3 C 0.3595(5) 0.5537(8) 0.3944(5) 0.0448 0.5000 Uani D U . . . .
C4 C 0.5940(12) 0.5984(9) 0.4640(3) 0.0455 0.5000 Uani D U . . . .
C5 C 0.4634(4) 0.5429(3) 0.22481(16) 0.0227 1.0000 Uani . . . . . .
C6 C 0.3152(6) 0.5213(4) 0.1947(2) 0.0245 1.0000 Uani . U . . . .
C7 C 0.2266(7) 0.6205(6) 0.1737(3) 0.0281 1.0000 Uani . . . . . .
C8 C 0.2787(5) 0.7387(3) 0.17777(17) 0.0248 1.0000 Uani . U . . . .
C9 C 0.4288(4) 0.7563(3) 0.20342(17) 0.0251 1.0000 Uani . . . . . .
C10 C 0.5210(4) 0.6606(3) 0.22672(16) 0.0224 1.0000 Uani . . . . . .
C11 C 0.6852(5) 0.6773(4) 0.25254(19) 0.0238 1.0000 Uani . . . . . .
C12 C 0.2572(4) 0.3911(4) 0.18414(17) 0.0312 1.0000 Uani D U . . . .
C13 C 0.2567(6) 0.3277(5) 0.2451(2) 0.0467 1.0000 Uani D U . . . .
C14 C 0.0962(5) 0.3883(4) 0.1471(2) 0.0433 1.0000 Uani D U . . . .
C15 C 0.3564(6) 0.3216(4) 0.1479(2) 0.0470 1.0000 Uani D U . . . .
C16 C 0.1712(6) 0.8438(5) 0.1559(3) 0.0368 1.0000 Uani . U . . . .
C17 C 0.0702(9) 0.8617(8) 0.2005(3) 0.0762 1.0000 Uani . U . . . .
C18 C 0.0794(7) 0.8146(5) 0.0926(3) 0.0519 1.0000 Uani . U . . . .
C19 C 0.2553(9) 0.9608(7) 0.1509(4) 0.0624 1.0000 Uani . U . . . .
C20 C 0.9679(4) 0.5508(3) 0.43182(17) 0.0233 1.0000 Uani . . . . . .
C21 C 1.0495(6) 0.5396(4) 0.4923(2) 0.0222 1.0000 Uani . U . . . .
C22 C 1.1195(7) 0.6415(5) 0.5197(2) 0.0252 1.0000 Uani . . . . . .
C23 C 1.1187(4) 0.7538(3) 0.49056(18) 0.0249 1.0000 Uani . U . . . .
C24 C 1.0458(4) 0.7598(3) 0.43016(17) 0.0235 1.0000 Uani . . . . . .
C25 C 0.9721(4) 0.6600(3) 0.40067(16) 0.0213 1.0000 Uani . . . . . .
C26 C 0.8982(5) 0.6692(3) 0.33428(17) 0.0227 1.0000 Uani . . . . . .
C27 C 1.0607(4) 0.4181(4) 0.52585(17) 0.0280 1.0000 Uani D U . . . .
C28 C 0.9054(5) 0.3758(4) 0.5353(2) 0.0386 1.0000 Uani D U . . . .
C29 C 1.1266(6) 0.3235(4) 0.4885(2) 0.0392 1.0000 Uani D U . . . .
C30 C 1.1628(5) 0.4258(4) 0.58944(18) 0.0394 1.0000 Uani D U . . . .
C31 C 1.1893(6) 0.8658(5) 0.5252(2) 0.0318 1.0000 Uani . U . . . .
C32 C 1.0720(9) 0.9295(6) 0.5539(4) 0.0603 1.0000 Uani . U . . . .
C33 C 1.2453(9) 0.9539(6) 0.4821(3) 0.0692 1.0000 Uani . U . . . .
C34 C 1.3197(7) 0.8345(5) 0.5759(3) 0.0539 1.0000 Uani . U . . . .
C35 C 0.4729(7) 0.2493(5) 0.4226(3) 0.0476 1.0000 Uani . . . . . .
C36 C 0.6928(7) 0.0445(5) 0.4447(2) 0.0432 1.0000 Uani . . . . . .
C37 C 0.4299(6) 0.0401(4) 0.3376(2) 0.0387 1.0000 Uani . . . . . .
C38 C 0.6947(7) 0.0656(5) 0.2350(3) 0.0459 1.0000 Uani . . . . . .
C39 C 0.9610(7) 0.0875(6) 0.3377(3) 0.0575 1.0000 Uani . . . . . .
C40 C 0.8588(6) 0.3012(5) 0.2581(3) 0.0429 1.0000 Uani . . . . . .
C101 C 0.6288(11) 0.6922(9) 0.4135(5) 0.0338 0.5000 Uani . U . . . .
C103 C 0.3640(7) 0.6058(12) 0.3722(6) 0.0583 0.5000 Uani D U . . . .
C104 C 0.5256(14) 0.5562(10) 0.4655(2) 0.0527 0.5000 Uani D U . . . .
H11 H 0.4654 0.7652 0.3873 0.0301 0.5000 Uiso R . . . . .
H12 H 0.4410 0.6870 0.3243 0.0301 0.5000 Uiso R . . . . .
H21 H 0.7261 0.7487 0.3950 0.0286 0.5000 Uiso R . . . . .
H22 H 0.6497 0.8157 0.3316 0.0286 0.5000 Uiso R . . . . .
H23 H 0.7248 0.8108 0.3618 0.0286 0.5000 Uiso R . . . . .
H24 H 0.5610 0.7596 0.3285 0.0286 0.5000 Uiso R . . . . .
H31 H 0.3455 0.4773 0.4162 0.0489 0.5000 Uiso R . . . . .
H32 H 0.3060 0.6207 0.4110 0.0489 0.5000 Uiso R . . . . .
H33 H 0.3177 0.5439 0.3499 0.0489 0.5000 Uiso R . . . . .
H41 H 0.6008 0.5207 0.4868 0.0484 0.5000 Uiso R . . . . .
H42 H 0.5371 0.6583 0.4839 0.0484 0.5000 Uiso R . . . . .
H43 H 0.6970 0.6297 0.4643 0.0484 0.5000 Uiso R . . . . .
H71 H 0.1190 0.6061 0.1550 0.0334 1.0000 Uiso R . . . . .
H91 H 0.4716 0.8393 0.2047 0.0298 1.0000 Uiso R . . . . .
H111 H 0.7120 0.7623 0.2449 0.0301 1.0000 Uiso R . . . . .
H112 H 0.7415 0.6215 0.2301 0.0301 1.0000 Uiso R . . . . .
H131 H 0.2194 0.2433 0.2380 0.0519 1.0000 Uiso R . . . . .
H132 H 0.3608 0.3267 0.2699 0.0519 1.0000 Uiso R . . . . .
H133 H 0.1898 0.3732 0.2676 0.0519 1.0000 Uiso R . . . . .
H141 H 0.0606 0.3033 0.1408 0.0513 1.0000 Uiso R . . . . .
H142 H 0.0297 0.4335 0.1698 0.0513 1.0000 Uiso R . . . . .
H143 H 0.0936 0.4273 0.1066 0.0513 1.0000 Uiso R . . . . .
H151 H 0.3201 0.2369 0.1411 0.0568 1.0000 Uiso R . . . . .
H152 H 0.4619 0.3214 0.1714 0.0568 1.0000 Uiso R . . . . .
H153 H 0.3526 0.3620 0.1077 0.0568 1.0000 Uiso R . . . . .
H171 H -0.0001 0.9300 0.1873 0.0877 1.0000 Uiso R . . . . .
H172 H 0.1315 0.8793 0.2418 0.0877 1.0000 Uiso R . . . . .
H173 H 0.0116 0.7862 0.2022 0.0877 1.0000 Uiso R . . . . .
H181 H 0.0079 0.8814 0.0779 0.0561 1.0000 Uiso R . . . . .
H182 H 0.1497 0.8040 0.0639 0.0561 1.0000 Uiso R . . . . .
H183 H 0.0222 0.7383 0.0945 0.0561 1.0000 Uiso R . . . . .
H191 H 0.1831 1.0278 0.1376 0.0689 1.0000 Uiso R . . . . .
H192 H 0.3198 0.9815 0.1912 0.0689 1.0000 Uiso R . . . . .
H193 H 0.3196 0.9488 0.1200 0.0689 1.0000 Uiso R . . . . .
H221 H 1.1741 0.6349 0.5630 0.0287 1.0000 Uiso R . . . . .
H241 H 1.0461 0.8371 0.4073 0.0284 1.0000 Uiso R . . . . .
H261 H 0.9217 0.7503 0.3193 0.0282 1.0000 Uiso R . . . . .
H262 H 0.9436 0.6056 0.3121 0.0282 1.0000 Uiso R . . . . .
H281 H 0.9150 0.2968 0.5571 0.0503 1.0000 Uiso R . . . . .
H282 H 0.8634 0.4369 0.5601 0.0503 1.0000 Uiso R . . . . .
H283 H 0.8369 0.3667 0.4947 0.0503 1.0000 Uiso R . . . . .
H291 H 1.1345 0.2439 0.5098 0.0505 1.0000 Uiso R . . . . .
H292 H 1.2283 0.3499 0.4834 0.0505 1.0000 Uiso R . . . . .
H293 H 1.0594 0.3158 0.4476 0.0505 1.0000 Uiso R . . . . .
H301 H 1.1686 0.3461 0.6105 0.0485 1.0000 Uiso R . . . . .
H302 H 1.2653 0.4509 0.5847 0.0485 1.0000 Uiso R . . . . .
H303 H 1.1211 0.4871 0.6143 0.0485 1.0000 Uiso R . . . . .
H321 H 1.1164 1.0025 0.5767 0.0702 1.0000 Uiso R . . . . .
H322 H 1.0366 0.8727 0.5827 0.0702 1.0000 Uiso R . . . . .
H323 H 0.9856 0.9538 0.5213 0.0702 1.0000 Uiso R . . . . .
H331 H 1.2910 1.0261 0.5052 0.0746 1.0000 Uiso R . . . . .
H332 H 1.3226 0.9119 0.4636 0.0746 1.0000 Uiso R . . . . .
H333 H 1.1604 0.9797 0.4491 0.0746 1.0000 Uiso R . . . . .
H341 H 1.3625 0.9094 0.5973 0.0583 1.0000 Uiso R . . . . .
H342 H 1.3988 0.7921 0.5587 0.0583 1.0000 Uiso R . . . . .
H343 H 1.2830 0.7804 0.6056 0.0583 1.0000 Uiso R . . . . .
H351 H 0.4101 0.2052 0.4473 0.0605 1.0000 Uiso R . . . . .
H352 H 0.5460 0.3020 0.4500 0.0605 1.0000 Uiso R . . . . .
H353 H 0.4071 0.3000 0.3914 0.0605 1.0000 Uiso R . . . . .
H361 H 0.6258 -0.0016 0.4668 0.0533 1.0000 Uiso R . . . . .
H362 H 0.7600 0.0979 0.4741 0.0533 1.0000 Uiso R . . . . .
H363 H 0.7549 -0.0128 0.4257 0.0533 1.0000 Uiso R . . . . .
H371 H 0.3754 -0.0047 0.3653 0.0464 1.0000 Uiso R . . . . .
H372 H 0.4791 -0.0185 0.3139 0.0464 1.0000 Uiso R . . . . .
H373 H 0.3573 0.0907 0.3088 0.0464 1.0000 Uiso R . . . . .
H381 H 0.7666 0.0393 0.2091 0.0557 1.0000 Uiso R . . . . .
H382 H 0.6571 -0.0064 0.2542 0.0557 1.0000 Uiso R . . . . .
H383 H 0.6084 0.1084 0.2091 0.0557 1.0000 Uiso R . . . . .
H391 H 1.0229 0.0598 0.3081 0.0705 1.0000 Uiso R . . . . .
H392 H 1.0217 0.1427 0.3683 0.0705 1.0000 Uiso R . . . . .
H393 H 0.9285 0.0164 0.3592 0.0705 1.0000 Uiso R . . . . .
H401 H 0.9251 0.2739 0.2301 0.0622 1.0000 Uiso R . . . . .
H402 H 0.9159 0.3563 0.2897 0.0622 1.0000 Uiso R . . . . .
H403 H 0.7704 0.3448 0.2342 0.0622 1.0000 Uiso R . . . . .
H1011 H 0.5853 0.7573 0.4355 0.0407 0.5000 Uiso R . . . . .
H1012 H 0.7252 0.6641 0.4392 0.0407 0.5000 Uiso R . . . . .
H1031 H 0.3071 0.5284 0.3666 0.0590 0.5000 Uiso R . . . . .
H1032 H 0.3162 0.6617 0.3977 0.0590 0.5000 Uiso R . . . . .
H1033 H 0.3628 0.6433 0.3314 0.0590 0.5000 Uiso R . . . . .
H1041 H 0.4602 0.4860 0.4703 0.0565 0.5000 Uiso R . . . . .
H1042 H 0.4931 0.6278 0.4866 0.0565 0.5000 Uiso R . . . . .
H1043 H 0.6319 0.5364 0.4840 0.0565 0.5000 Uiso R . . . . .

loop_
_atom_site_aniso_label
_atom_site_aniso_U_11
_atom_site_aniso_U_22
_atom_site_aniso_U_33
_atom_site_aniso_U_23
_atom_site_aniso_U_13
_atom_site_aniso_U_12
Sm1 0.02218(7) 0.01591(7) 0.02636(7) -0.00034(13) 0.00565(5) -0.00023(14)
N1 0.0451(19) 0.0277(16) 0.051(2) -0.0011(15) 0.0264(16) 0.0029(14)
N2 0.0189(14) 0.0212(14) 0.0176(14) -0.0030(11) 0.0035(11) 0.0021(12)
N3 0.0313(19) 0.0165(11) 0.0278(15) 0.0047(19) 0.0044(13) 0.0017(19)
O1 0.0319(14) 0.0192(12) 0.0381(16) 0.0020(11) -0.0117(12) 0.0004(10)
O2 0.0305(14) 0.0208(12) 0.0301(14) 0.0009(10) -0.0043(11) -0.0035(10)
Si1 0.0391(7) 0.0215(6) 0.0262(6) 0.0028(5) 0.0084(5) 0.0035(5)
Si2 0.0313(7) 0.0221(6) 0.0318(6) -0.0018(5) 0.0072(5) 0.0067(5)
C1 0.027(4) 0.019(3) 0.026(3) -0.002(3) 0.006(3) 0.005(3)
C2 0.0218(16) 0.0203(13) 0.024(3) -0.0027(15) 0.0023(18) 0.0021(18)
C3 0.055(5) 0.027(4) 0.054(5) 0.015(4) 0.015(4) 0.023(4)
C4 0.052(5) 0.036(5) 0.046(5) 0.003(4) 0.005(4) 0.005(4)
C5 0.0221(17) 0.0222(17) 0.0216(16) 0.0023(13) -0.0008(13) 0.0024(13)
C6 0.021(2) 0.0256(16) 0.026(2) 0.0041(13) 0.0029(16) -0.0034(15)
C7 0.021(2) 0.040(3) 0.024(2) 0.001(2) 0.005(2) -0.007(2)
C8 0.0279(19) 0.0256(18) 0.0187(17) 0.0032(14) -0.0009(15) 0.0041(15)
C9 0.0281(18) 0.0209(17) 0.0245(18) 0.0002(13) 0.0007(14) -0.0014(14)
C10 0.0250(18) 0.0205(16) 0.0201(16) 0.0029(13) 0.0002(13) -0.0007(13)
C11 0.0240(19) 0.0254(18) 0.0204(19) -0.0017(16) 0.0005(16) -0.0044(15)
C12 0.0293(17) 0.029(2) 0.030(2) 0.0039(14) -0.0068(14) -0.0095(15)
C13 0.045(3) 0.043(2) 0.044(2) 0.0216(19) -0.0093(15) -0.018(2)
C14 0.0329(16) 0.043(2) 0.045(2) 0.0090(19) -0.0137(15) -0.0144(15)
C15 0.049(2) 0.029(2) 0.060(3) -0.0103(19) 0.003(2) -0.0041(19)
C16 0.036(2) 0.036(2) 0.035(2) 0.0052(19) -0.0010(19) 0.0129(19)
C17 0.082(4) 0.092(5) 0.061(4) 0.015(3) 0.029(3) 0.050(4)
C18 0.054(3) 0.044(3) 0.047(3) 0.009(2) -0.017(2) 0.015(2)
C19 0.059(4) 0.033(3) 0.085(5) 0.005(3) -0.013(3) 0.011(3)
C20 0.0224(16) 0.0204(16) 0.0262(17) 0.0001(13) 0.0029(13) -0.0008(13)
C21 0.019(2) 0.0256(15) 0.0217(18) 0.0019(14) 0.0041(15) 0.0037(13)
C22 0.027(3) 0.027(2) 0.019(2) 0.0029(18) -0.0020(19) -0.0017(19)
C23 0.0210(17) 0.0266(18) 0.0257(18) -0.0007(14) 0.0014(15) 0.0010(14)
C24 0.0233(17) 0.0214(16) 0.0235(17) 0.0030(13) -0.0010(14) -0.0028(13)
C25 0.0168(15) 0.0223(16) 0.0239(17) 0.0032(13) 0.0017(13) -0.0015(13)
C26 0.0226(19) 0.0207(17) 0.0227(18) 0.0030(14) -0.0005(15) -0.0019(15)
C27 0.0306(17) 0.026(2) 0.0274(17) 0.0050(15) 0.0068(13) 0.0002(15)
C28 0.0354(16) 0.038(2) 0.044(2) 0.0111(19) 0.0121(15) -0.0036(17)
C29 0.050(2) 0.0289(17) 0.041(2) 0.0091(15) 0.0144(19) 0.0146(18)
C30 0.045(2) 0.039(2) 0.0308(15) 0.0134(14) -0.0014(14) -0.0006(19)
C31 0.033(2) 0.029(2) 0.028(2) -0.0069(17) -0.0070(18) 0.0023(18)
C32 0.046(3) 0.047(4) 0.083(5) -0.033(3) 0.000(3) 0.004(3)
C33 0.102(5) 0.056(3) 0.041(3) 0.001(2) -0.005(3) -0.045(3)
C34 0.052(3) 0.043(3) 0.053(3) -0.002(2) -0.023(3) 0.001(2)
C35 0.065(4) 0.042(3) 0.039(3) 0.000(2) 0.018(2) 0.010(3)
C36 0.061(4) 0.037(2) 0.033(2) 0.010(2) 0.011(2) 0.007(2)
C37 0.039(3) 0.031(2) 0.047(3) 0.0052(19) 0.010(2) -0.0018(19)
C38 0.055(3) 0.044(3) 0.042(3) -0.014(2) 0.016(2) 0.003(2)
C39 0.054(3) 0.056(3) 0.060(3) -0.006(3) 0.004(3) 0.031(3)
C40 0.038(2) 0.040(3) 0.059(3) 0.003(2) 0.029(2) 0.009(2)
C101 0.031(4) 0.031(4) 0.042(5) -0.001(4) 0.012(4) 0.008(3)
C103 0.063(6) 0.049(6) 0.053(6) -0.010(5) -0.011(5) 0.030(5)
C104 0.051(5) 0.047(5) 0.054(5) -0.026(4) -0.004(5) 0.013(4)

loop_
_atom_type_symbol
_atom_type_scat_dispersion_real
_atom_type_scat_dispersion_imag
_atom_type_scat_Cromer_Mann_a1
_atom_type_scat_Cromer_Mann_b1
_atom_type_scat_Cromer_Mann_a2
_atom_type_scat_Cromer_Mann_b2
_atom_type_scat_Cromer_Mann_a3
_atom_type_scat_Cromer_Mann_b3
_atom_type_scat_Cromer_Mann_a4
_atom_type_scat_Cromer_Mann_b4
_atom_type_scat_Cromer_Mann_c
_atom_type_scat_source
C 0.0033 0.0016 2.3100 20.8439 1.0200 10.2075 1.5886 0.5687 0.8650 51.6512 0.2156 'International Tables Vol C 4.2.6.8 and 6.1.1.4'
H 0.0000 0.0000 0.4930 10.5109 0.3229 26.1257 0.1402 3.1424 0.0408 57.7998 0.0030 'International Tables Vol C 4.2.6.8 and 6.1.1.4'
N 0.0061 0.0033 12.2126 0.0057 3.1322 9.8933 2.0125 28.9975 1.1663 0.5826 -11.5290 'International Tables Vol C 4.2.6.8 and 6.1.1.4'
O 0.0106 0.0060 3.0485 13.2771 2.2868 5.7011 1.5463 0.3239 0.8670 32.9089 0.2508 'International Tables Vol C 4.2.6.8 and 6.1.1.4'
Si 0.0817 0.0704 6.2915 2.4386 3.0353 32.3337 1.9891 0.6785 1.5410 81.6937 1.1407 'International Tables Vol C 4.2.6.8 and 6.1.1.4'
Sm -0.1638 3.4418 24.0042 2.4727 19.4258 0.1965 13.4396 14.3996 2.8960 128.0070 2.2096 'International Tables Vol C 4.2.6.8 and 6.1.1.4'

loop_
_geom_angle_atom_site_label_1
_geom_angle_site_symmetry_1
_geom_angle_atom_site_label_2
_geom_angle_site_symmetry_2
_geom_angle_atom_site_label_3
_geom_angle_site_symmetry_3
_geom_angle
_geom_angle_publ_flag
N1 . Sm1 . N2 . 69.53(10) yes
N1 . Sm1 . N3 . 133.99(17) yes
N2 . Sm1 . N3 . 156.48(16) yes
N1 . Sm1 . O1 . 99.83(11) yes
N2 . Sm1 . O1 . 74.91(9) yes
N3 . Sm1 . O1 . 97.27(18) yes
N1 . Sm1 . O2 . 96.21(11) yes
N2 . Sm1 . O2 . 75.41(10) yes
N3 . Sm1 . O2 . 98.52(18) yes
O1 . Sm1 . O2 . 138.50(11) yes
Sm1 . N1 . C1 . 106.6(3) yes
Sm1 . N1 . C3 . 113.3(4) yes
C1 . N1 . C3 . 100.4(5) yes
Sm1 . N1 . C4 . 109.8(5) yes
C1 . N1 . C4 . 112.0(6) yes
C3 . N1 . C4 . 114.2(7) yes
Sm1 . N1 . C101 . 102.3(4) yes
C1 . N1 . C101 . 52.9(5) yes
C3 . N1 . C101 . 141.1(6) yes
C4 . N1 . C101 . 64.4(6) yes
Sm1 . N1 . C103 . 116.5(5) yes
C1 . N1 . C103 . 70.1(7) yes
C3 . N1 . C103 . 30.8(6) yes
C4 . N1 . C103 . 130.8(8) yes
C101 . N1 . C103 . 118.0(7) yes
Sm1 . N1 . C104 . 113.6(4) yes
C1 . N1 . C104 . 133.0(6) yes
C3 . N1 . C104 . 85.3(7) yes
C4 . N1 . C104 . 31.5(6) yes
C101 . N1 . C104 . 94.6(7) yes
C103 . N1 . C104 . 109.8(8) yes
Sm1 . N2 . C2 . 110.4(2) yes
Sm1 . N2 . C11 . 111.1(2) yes
C2 . N2 . C11 . 109.7(3) yes
Sm1 . N2 . C26 . 109.2(2) yes
C2 . N2 . C26 . 110.4(4) yes
C11 . N2 . C26 . 106.0(3) yes
Sm1 . N3 . Si1 . 118.7(3) yes
Sm1 . N3 . Si2 . 112.7(2) yes
Si1 . N3 . Si2 . 128.51(18) yes
Sm1 . O1 . C5 . 131.7(2) yes
Sm1 . O2 . C20 . 140.8(2) yes
N3 . Si1 . C35 . 106.5(2) yes
N3 . Si1 . C36 . 113.3(3) yes
C35 . Si1 . C36 . 107.4(3) yes
N3 . Si1 . C37 . 114.8(3) yes
C35 . Si1 . C37 . 105.9(3) yes
C36 . Si1 . C37 . 108.4(2) yes
N3 . Si2 . C38 . 113.5(3) yes
N3 . Si2 . C39 . 113.3(3) yes
C38 . Si2 . C39 . 107.0(3) yes
N3 . Si2 . C40 . 108.17(19) yes
C38 . Si2 . C40 . 107.5(3) yes
C39 . Si2 . C40 . 107.1(3) yes
N1 . C1 . C2 . 111.2(6) yes
N1 . C1 . H11 . 109.4 no
C2 . C1 . H11 . 110.3 no
N1 . C1 . H12 . 108.2 no
C2 . C1 . H12 . 108.3 no
H11 . C1 . H12 . 109.5 no
C1 . C2 . N2 . 115.7(4) yes
C1 . C2 . C101 . 54.9(5) yes
N2 . C2 . C101 . 115.8(5) yes
C1 . C2 . H21 . 106.9 no
N2 . C2 . H21 . 108.2 no
C101 . C2 . H21 . 54.2 no
C1 . C2 . H22 . 108.5 no
N2 . C2 . H22 . 107.9 no
C101 . C2 . H22 . 136.1 no
H21 . C2 . H22 . 109.5 no
C1 . C2 . H23 . 136.1 no
N2 . C2 . H23 . 108.0 no
C101 . C2 . H23 . 109.1 no
H21 . C2 . H23 . 60.8 no
H22 . C2 . H23 . 51.2 no
C1 . C2 . H24 . 53.4 no
N2 . C2 . H24 . 108.1 no
C101 . C2 . H24 . 106.3 no
H21 . C2 . H24 . 143.6 no
H22 . C2 . H24 . 60.8 no
H23 . C2 . H24 . 109.5 no
N1 . C3 . H31 . 110.6 no
N1 . C3 . H32 . 110.0 no
H31 . C3 . H32 . 109.5 no
N1 . C3 . H33 . 107.8 no
H31 . C3 . H33 . 109.5 no
H32 . C3 . H33 . 109.5 no
N1 . C4 . H41 . 110.9 no
N1 . C4 . H42 . 108.6 no
H41 . C4 . H42 . 109.5 no
N1 . C4 . H43 . 108.8 no
H41 . C4 . H43 . 109.5 no
H42 . C4 . H43 . 109.5 no
O1 . C5 . C6 . 122.1(3) yes
O1 . C5 . C10 . 118.6(3) yes
C6 . C5 . C10 . 119.3(3) yes
C5 . C6 . C7 . 117.7(5) yes
C5 . C6 . C12 . 120.1(4) yes
C7 . C6 . C12 . 122.2(5) yes
C6 . C7 . C8 . 123.9(5) yes
C6 . C7 . H71 . 118.0 no
C8 . C7 . H71 . 118.1 no
C7 . C8 . C9 . 117.0(4) yes
C7 . C8 . C16 . 120.5(4) yes
C9 . C8 . C16 . 122.5(4) yes
C8 . C9 . C10 . 121.3(3) yes
C8 . C9 . H91 . 119.2 no
C10 . C9 . H91 . 119.4 no
C5 . C10 . C9 . 120.4(3) yes
C5 . C10 . C11 . 117.5(3) yes
C9 . C10 . C11 . 122.0(3) yes
C10 . C11 . N2 . 115.4(3) yes
C10 . C11 . H111 . 108.0 no
N2 . C11 . H111 . 108.2 no
C10 . C11 . H112 . 107.5 no
N2 . C11 . H112 . 108.2 no
H111 . C11 . H112 . 109.5 no
C6 . C12 . C13 . 110.8(4) yes
C6 . C12 . C14 . 111.3(4) yes
C13 . C12 . C14 . 107.5(3) yes
C6 . C12 . C15 . 109.5(3) yes
C13 . C12 . C15 . 110.0(4) yes
C14 . C12 . C15 . 107.6(4) yes
C12 . C13 . H131 . 110.4 no
C12 . C13 . H132 . 109.1 no
H131 . C13 . H132 . 109.5 no
C12 . C13 . H133 . 108.8 no
H131 . C13 . H133 . 109.5 no
H132 . C13 . H133 . 109.5 no
C12 . C14 . H141 . 110.2 no
C12 . C14 . H142 . 109.0 no
H141 . C14 . H142 . 109.5 no
C12 . C14 . H143 . 109.3 no
H141 . C14 . H143 . 109.5 no
H142 . C14 . H143 . 109.5 no
C12 . C15 . H151 . 110.1 no
C12 . C15 . H152 . 109.1 no
H151 . C15 . H152 . 109.5 no
C12 . C15 . H153 . 109.2 no
H151 . C15 . H153 . 109.5 no
H152 . C15 . H153 . 109.5 no
C8 . C16 . C17 . 109.0(5) yes
C8 . C16 . C18 . 109.3(4) yes
C17 . C16 . C18 . 110.4(6) yes
C8 . C16 . C19 . 111.9(5) yes
C17 . C16 . C19 . 108.6(6) yes
C18 . C16 . C19 . 107.8(5) yes
C16 . C17 . H171 . 110.3 no
C16 . C17 . H172 . 109.7 no
H171 . C17 . H172 . 109.5 no
C16 . C17 . H173 . 108.5 no
H171 . C17 . H173 . 109.5 no
H172 . C17 . H173 . 109.5 no
C16 . C18 . H181 . 110.4 no
C16 . C18 . H182 . 108.5 no
H181 . C18 . H182 . 109.5 no
C16 . C18 . H183 . 109.5 no
H181 . C18 . H183 . 109.5 no
H182 . C18 . H183 . 109.5 no
C16 . C19 . H191 . 110.3 no
C16 . C19 . H192 . 110.2 no
H191 . C19 . H192 . 109.5 no
C16 . C19 . H193 . 107.9 no
H191 . C19 . H193 . 109.5 no
H192 . C19 . H193 . 109.5 no
O2 . C20 . C21 . 122.4(3) yes
O2 . C20 . C25 . 118.3(3) yes
C21 . C20 . C25 . 119.3(3) yes
C20 . C21 . C22 . 117.5(4) yes
C20 . C21 . C27 . 121.1(4) yes
C22 . C21 . C27 . 121.4(5) yes
C21 . C22 . C23 . 124.1(5) yes
C21 . C22 . H221 . 117.9 no
C23 . C22 . H221 . 118.0 no
C22 . C23 . C24 . 116.9(4) yes
C22 . C23 . C31 . 121.4(4) yes
C24 . C23 . C31 . 121.6(4) yes
C23 . C24 . C25 . 121.2(3) yes
C23 . C24 . H241 . 119.4 no
C25 . C24 . H241 . 119.5 no
C20 . C25 . C24 . 120.7(3) yes
C20 . C25 . C26 . 119.7(3) yes
C24 . C25 . C26 . 119.5(3) yes
C25 . C26 . N2 . 116.4(3) yes
C25 . C26 . H261 . 107.9 no
N2 . C26 . H261 . 108.3 no
C25 . C26 . H262 . 107.0 no
N2 . C26 . H262 . 107.7 no
H261 . C26 . H262 . 109.5 no
C21 . C27 . C28 . 111.1(4) yes
C21 . C27 . C29 . 109.4(3) yes
C28 . C27 . C29 . 109.4(4) yes
C21 . C27 . C30 . 111.9(4) yes
C28 . C27 . C30 . 107.1(3) yes
C29 . C27 . C30 . 108.1(4) yes
C27 . C28 . H281 . 109.9 no
C27 . C28 . H282 . 109.2 no
H281 . C28 . H282 . 109.5 no
C27 . C28 . H283 . 109.3 no
H281 . C28 . H283 . 109.5 no
H282 . C28 . H283 . 109.5 no
C27 . C29 . H291 . 110.3 no
C27 . C29 . H292 . 109.4 no
H291 . C29 . H292 . 109.5 no
C27 . C29 . H293 . 108.8 no
H291 . C29 . H293 . 109.5 no
H292 . C29 . H293 . 109.5 no
C27 . C30 . H301 . 110.6 no
C27 . C30 . H302 . 108.9 no
H301 . C30 . H302 . 109.5 no
C27 . C30 . H303 . 108.9 no
H301 . C30 . H303 . 109.5 no
H302 . C30 . H303 . 109.5 no
C23 . C31 . C32 . 109.3(5) yes
C23 . C31 . C33 . 111.1(4) yes
C32 . C31 . C33 . 108.4(5) yes
C23 . C31 . C34 . 112.3(4) yes
C32 . C31 . C34 . 107.6(5) yes
C33 . C31 . C34 . 108.0(5) yes
C31 . C32 . H321 . 110.2 no
C31 . C32 . H322 . 108.7 no
H321 . C32 . H322 . 109.5 no
C31 . C32 . H323 . 109.5 no
H321 . C32 . H323 . 109.5 no
H322 . C32 . H323 . 109.5 no
C31 . C33 . H331 . 110.2 no
C31 . C33 . H332 . 108.1 no
H331 . C33 . H332 . 109.5 no
C31 . C33 . H333 . 110.1 no
H331 . C33 . H333 . 109.5 no
H332 . C33 . H333 . 109.5 no
C31 . C34 . H341 . 110.0 no
C31 . C34 . H342 . 109.7 no
H341 . C34 . H342 . 109.5 no
C31 . C34 . H343 . 108.7 no
H341 . C34 . H343 . 109.5 no
H342 . C34 . H343 . 109.5 no
Si1 . C35 . H351 . 109.2 no
Si1 . C35 . H352 . 109.6 no
H351 . C35 . H352 . 109.5 no
Si1 . C35 . H353 . 109.6 no
H351 . C35 . H353 . 109.5 no
H352 . C35 . H353 . 109.5 no
Si1 . C36 . H361 . 109.4 no
Si1 . C36 . H362 . 109.4 no
H361 . C36 . H362 . 109.5 no
Si1 . C36 . H363 . 109.6 no
H361 . C36 . H363 . 109.5 no
H362 . C36 . H363 . 109.5 no
Si1 . C37 . H371 . 109.5 no
Si1 . C37 . H372 . 109.2 no
H371 . C37 . H372 . 109.5 no
Si1 . C37 . H373 . 109.6 no
H371 . C37 . H373 . 109.5 no
H372 . C37 . H373 . 109.5 no
Si2 . C38 . H381 . 109.6 no
Si2 . C38 . H382 . 109.2 no
H381 . C38 . H382 . 109.5 no
Si2 . C38 . H383 . 109.6 no
H381 . C38 . H383 . 109.5 no
H382 . C38 . H383 . 109.5 no
Si2 . C39 . H391 . 109.8 no
Si2 . C39 . H392 . 109.5 no
H391 . C39 . H392 . 109.5 no
Si2 . C39 . H393 . 109.1 no
H391 . C39 . H393 . 109.5 no
H392 . C39 . H393 . 109.5 no
Si2 . C40 . H401 . 109.9 no
Si2 . C40 . H402 . 109.5 no
H401 . C40 . H402 . 109.5 no
Si2 . C40 . H403 . 109.0 no
H401 . C40 . H403 . 109.5 no
H402 . C40 . H403 . 109.5 no
N1 . C101 . C2 . 109.6(7) yes
N1 . C101 . H1011 . 110.0 no
C2 . C101 . H1011 . 110.8 no
N1 . C101 . H1012 . 108.6 no
C2 . C101 . H1012 . 108.2 no
H1011 . C101 . H1012 . 109.5 no
N1 . C103 . H1031 . 109.4 no
N1 . C103 . H1032 . 110.2 no
H1031 . C103 . H1032 . 109.5 no
N1 . C103 . H1033 . 108.8 no
H1031 . C103 . H1033 . 109.5 no
H1032 . C103 . H1033 . 109.5 no
N1 . C104 . H1041 . 110.3 no
N1 . C104 . H1042 . 110.1 no
H1041 . C104 . H1042 . 109.5 no
N1 . C104 . H1043 . 107.9 no
H1041 . C104 . H1043 . 109.5 no
H1042 . C104 . H1043 . 109.5 no

loop_
_geom_bond_atom_site_label_1
_geom_bond_site_symmetry_1
_geom_bond_atom_site_label_2
_geom_bond_site_symmetry_2
_geom_bond_distance
_geom_bond_publ_flag
Sm1 . N1 . 2.652(3) yes
Sm1 . N2 . 2.669(3) yes
Sm1 . N3 . 2.313(3) yes
Sm1 . O1 . 2.188(3) yes
Sm1 . O2 . 2.170(3) yes
N1 . C1 . 1.541(8) yes
N1 . C3 . 1.453(2) yes
N1 . C4 . 1.447(2) yes
N1 . C101 . 1.576(10) yes
N1 . C103 . 1.447(2) yes
N1 . C104 . 1.452(2) yes
N2 . C2 . 1.455(5) yes
N2 . C11 . 1.504(5) yes
N2 . C26 . 1.490(5) yes
N3 . Si1 . 1.691(5) yes
N3 . Si2 . 1.701(6) yes
O1 . C5 . 1.336(4) yes
O2 . C20 . 1.340(4) yes
Si1 . C35 . 1.863(6) yes
Si1 . C36 . 1.871(5) yes
Si1 . C37 . 1.872(5) yes
Si2 . C38 . 1.868(6) yes
Si2 . C39 . 1.870(5) yes
Si2 . C40 . 1.864(5) yes
C1 . C2 . 1.509(11) yes
C1 . H11 . 1.000 no
C1 . H12 . 1.000 no
C2 . C101 . 1.503(11) yes
C2 . H21 . 1.000 no
C2 . H22 . 1.000 no
C2 . H23 . 1.000 no
C2 . H24 . 1.000 no
C3 . H31 . 1.000 no
C3 . H32 . 1.000 no
C3 . H33 . 1.000 no
C4 . H41 . 1.000 no
C4 . H42 . 1.000 no
C4 . H43 . 1.000 no
C5 . C6 . 1.406(6) yes
C5 . C10 . 1.408(5) yes
C6 . C7 . 1.393(8) yes
C6 . C12 . 1.543(6) yes
C7 . C8 . 1.394(7) yes
C7 . H71 . 1.000 no
C8 . C9 . 1.389(5) yes
C8 . C16 . 1.541(6) yes
C9 . C10 . 1.391(5) yes
C9 . H91 . 1.000 no
C10 . C11 . 1.505(5) yes
C11 . H111 . 1.000 no
C11 . H112 . 1.000 no
C12 . C13 . 1.537(4) yes
C12 . C14 . 1.537(4) yes
C12 . C15 . 1.537(4) yes
C13 . H131 . 1.000 no
C13 . H132 . 1.000 no
C13 . H133 . 1.000 no
C14 . H141 . 1.000 no
C14 . H142 . 1.000 no
C14 . H143 . 1.000 no
C15 . H151 . 1.000 no
C15 . H152 . 1.000 no
C15 . H153 . 1.000 no
C16 . C17 . 1.498(8) yes
C16 . C18 . 1.531(8) yes
C16 . C19 . 1.525(10) yes
C17 . H171 . 1.000 no
C17 . H172 . 1.000 no
C17 . H173 . 1.000 no
C18 . H181 . 1.000 no
C18 . H182 . 1.000 no
C18 . H183 . 1.000 no
C19 . H191 . 1.000 no
C19 . H192 . 1.000 no
C19 . H193 . 1.000 no
C20 . C21 . 1.415(6) yes
C20 . C25 . 1.404(5) yes
C21 . C22 . 1.383(8) yes
C21 . C27 . 1.539(6) yes
C22 . C23 . 1.408(7) yes
C22 . H221 . 1.000 no
C23 . C24 . 1.385(5) yes
C23 . C31 . 1.539(6) yes
C24 . C25 . 1.393(5) yes
C24 . H241 . 1.000 no
C25 . C26 . 1.509(5) yes
C26 . H261 . 1.000 no
C26 . H262 . 1.000 no
C27 . C28 . 1.545(4) yes
C27 . C29 . 1.537(4) yes
C27 . C30 . 1.541(4) yes
C28 . H281 . 1.000 no
C28 . H282 . 1.000 no
C28 . H283 . 1.000 no
C29 . H291 . 1.000 no
C29 . H292 . 1.000 no
C29 . H293 . 1.000 no
C30 . H301 . 1.000 no
C30 . H302 . 1.000 no
C30 . H303 . 1.000 no
C31 . C32 . 1.525(9) yes
C31 . C33 . 1.530(8) yes
C31 . C34 . 1.514(7) yes
C32 . H321 . 1.000 no
C32 . H322 . 1.000 no
C32 . H323 . 1.000 no
C33 . H331 . 1.000 no
C33 . H332 . 1.000 no
C33 . H333 . 1.000 no
C34 . H341 . 1.000 no
C34 . H342 . 1.000 no
C34 . H343 . 1.000 no
C35 . H351 . 1.000 no
C35 . H352 . 1.000 no
C35 . H353 . 1.000 no
C36 . H361 . 1.000 no
C36 . H362 . 1.000 no
C36 . H363 . 1.000 no
C37 . H371 . 1.000 no
C37 . H372 . 1.000 no
C37 . H373 . 1.000 no
C38 . H381 . 1.000 no
C38 . H382 . 1.000 no
C38 . H383 . 1.000 no
C39 . H391 . 1.000 no
C39 . H392 . 1.000 no
C39 . H393 . 1.000 no
C40 . H401 . 1.000 no
C40 . H402 . 1.000 no
C40 . H403 . 1.000 no
C101 . H1011 . 1.000 no
C101 . H1012 . 1.000 no
C103 . H1031 . 1.000 no
C103 . H1032 . 1.000 no
C103 . H1033 . 1.000 no
C104 . H1041 . 1.000 no
C104 . H1042 . 1.000 no
C104 . H1043 . 1.000 no
